data_2008353
loop_
_publ_author_name
'Lynch, Vincent M.'
'Bur, Scott K.'
'Martin, Stephen F.'

_publ_contact_author
;
 Dr. Vincent M. Lynch
 Department of Chemistry and Biochemistry
 University of Texas at Austin
 Austin, TX 78712, USA
;
_publ_section_title
;
 Spiro[1-azabicyclo[5.3.0]decane-6,2'(5'<i>H</i>)-furan]-5',10-dione:
 an example of kryptoracemic crystallization
;
_journal_issue 4
_journal_name_full 'Acta Crystallographica Section C'
_journal_page_first 622
_journal_page_last 624
_journal_paper_doi 10.1107/S0108270198012748
_journal_volume 55
_journal_year 1999
_chemical_formula_sum 'C12 H15 N O3'
_chemical_formula_weight 221.25
_chemical_name_systematic
;
Spiro[1-azabicyclo[5.3.0]decane-6,2'(5'H)-furan]-2'10-dione
;
_space_group_IT_number 4
_symmetry_cell_setting monoclinic
_symmetry_space_group_name_Hall 'P 2yb'
_symmetry_space_group_name_H-M 'P 1 21 1'
_audit_creation_method SHELXL
_cell_angle_alpha 90.00
_cell_angle_beta 93.161(4)
_cell_angle_gamma 90.00
_cell_formula_units_Z 4
_cell_length_a 9.1530(10)
_cell_length_b 11.4950(10)
_cell_length_c 10.2770(10)
_cell_measurement_reflns_used 51
_cell_measurement_temperature 183(2)
_cell_measurement_theta_max 12.5
_cell_measurement_theta_min 12.2
_cell_volume 1079.64(18)
_computing_cell_refinement XSCANS
_computing_data_collection 'XSCANS (Siemens, 1994)'
_computing_data_reduction XSCANS
_computing_molecular_graphics 'XP in SHELXTL-Plus'
_computing_structure_refinement 'XL in SHELXTL-Plus'
_computing_structure_solution 'XS in SHELXTL-Plus (Sheldrick, 1994)'
_diffrn_ambient_temperature 183(2)
_diffrn_measurement_device 'Siemens P4'
_diffrn_measurement_method '\w scans'
_diffrn_radiation_monochromator graphite
_diffrn_radiation_source 'normal-focus sealed tube'
_diffrn_radiation_type MoK\a
_diffrn_radiation_wavelength 0.71073
_diffrn_reflns_av_R_equivalents 0.0172
_diffrn_reflns_av_sigmaI/netI 0.0222
_diffrn_reflns_limit_h_max 8
_diffrn_reflns_limit_h_min -12
_diffrn_reflns_limit_k_max 16
_diffrn_reflns_limit_k_min -1
_diffrn_reflns_limit_l_max 14
_diffrn_reflns_limit_l_min -14
_diffrn_reflns_number 5988
_diffrn_reflns_theta_max 30.00
_diffrn_reflns_theta_min 2.23
_diffrn_standards_decay_% 'less than 1'
_diffrn_standards_interval_count 75
_diffrn_standards_number 3
_exptl_absorpt_coefficient_mu 0.098
_exptl_absorpt_correction_type none
_exptl_crystal_colour colorless
_exptl_crystal_density_diffrn 1.361
_exptl_crystal_density_meas ?
_exptl_crystal_description 'cut, triangular prism'
_exptl_crystal_F_000 472
_exptl_crystal_size_max .7
_exptl_crystal_size_mid .6
_exptl_crystal_size_min .5
_refine_diff_density_max 0.262
_refine_diff_density_min -0.168
_refine_ls_abs_structure_details 'Flack (1983)'
_refine_ls_abs_structure_Flack 0.5(8)
_refine_ls_extinction_coef 0.042(3)
_refine_ls_extinction_method SHELXL
_refine_ls_goodness_of_fit_all 1.006
_refine_ls_goodness_of_fit_obs 1.015
_refine_ls_hydrogen_treatment mixed
_refine_ls_matrix_type full
_refine_ls_number_parameters 406
_refine_ls_number_reflns 3526
_refine_ls_number_restraints 1
_refine_ls_restrained_S_all 1.006
_refine_ls_restrained_S_obs 1.015
_refine_ls_R_factor_all 0.0377
_refine_ls_R_factor_obs 0.0337
_refine_ls_shift/esd_max -0.012
_refine_ls_shift/esd_mean 0.001
_refine_ls_structure_factor_coef Fsqd
_refine_ls_weighting_details 'w  = 1/[\s^2^(Fo^2^)+(0.0418P)^2^+0.2386P] where P=(Fo^2^+2Fc^2^)/3'
_refine_ls_weighting_scheme calc
_refine_ls_wR_factor_all 0.0824
_refine_ls_wR_factor_obs 0.0796
_reflns_number_observed 3263
_reflns_number_total 3526
_reflns_observed_criterion >2sigma(I)
_cod_data_source_file fr1145.cif
_cod_data_source_block da1996
_cod_depositor_comments
;
The following automatic conversions were performed:

'_exptl_crystal_density_meas' value 'not measured' was changed to '?'
- the value is perceived as not measured.

Automatic conversion script
Id: cif_fix_values 3008 2015-01-20 13:52:24Z robertas 

The following automatic conversions were performed:

'_refine_ls_weighting_scheme' value 'calc w =
1/[\s^2^(Fo^2^)+(0.0418P)^2^+0.2386P] where P=(Fo^2^+2Fc^2^)/3' was
changed to 'calc'. New tag '_refine_ls_weighting_details' was
created. The value of the new tag was set to 'w =
1/[\s^2^(Fo^2^)+(0.0418P)^2^+0.2386P] where P=(Fo^2^+2Fc^2^)/3'.

Automatic conversion script
Id: cif_fix_values 3143 2015-03-26 13:38:13Z robertas 
;
_cod_original_cell_volume 1079.6(2)
_cod_original_sg_symbol_H-M 'P 21'
_cod_database_code 2008353
_cod_database_fobs_code 2008353

loop_
_symmetry_equiv_pos_as_xyz
'x, y, z'
'-x, y+1/2, -z'

loop_
_atom_site_aniso_label
_atom_site_aniso_U_11
_atom_site_aniso_U_22
_atom_site_aniso_U_33
_atom_site_aniso_U_12
_atom_site_aniso_U_13
_atom_site_aniso_U_23
N1 0.0170(6) 0.0257(7) 0.0252(6) 0.0032(5) 0.0004(5) 0.0004(6)
C2 0.0339(10) 0.0305(10) 0.0372(10) 0.0124(8) 0.0048(8) -0.0009(8)
C3 0.0285(9) 0.0268(9) 0.0381(10) 0.0057(7) -0.0083(7) 0.0043(8)
C4 0.0350(10) 0.0263(10) 0.0522(13) -0.0011(8) -0.0101(9) 0.0086(9)
C5 0.0272(9) 0.0371(10) 0.0324(9) -0.0044(8) -0.0020(7) 0.0119(8)
C6 0.0191(7) 0.0275(8) 0.0203(7) 0.0012(6) -0.0007(5) 0.0000(6)
C7 0.0188(7) 0.0237(8) 0.0236(7) 0.0018(6) 0.0000(5) -0.0030(6)
C8 0.0276(9) 0.0227(9) 0.0458(11) 0.0037(7) 0.0030(8) 0.0020(8)
C9 0.0328(10) 0.0277(10) 0.0455(12) -0.0038(8) 0.0043(8) 0.0042(9)
C10 0.0187(7) 0.0337(10) 0.0259(8) 0.0003(7) -0.0037(6) 0.0027(7)
O10 0.0219(6) 0.0538(10) 0.0315(6) -0.0005(6) 0.0039(5) 0.0057(7)
O1' 0.0182(5) 0.0301(7) 0.0231(5) 0.0028(5) -0.0016(4) -0.0012(5)
O2' 0.0257(6) 0.0409(8) 0.0275(6) -0.0020(6) -0.0052(5) 0.0041(6)
C2' 0.0171(7) 0.0272(8) 0.0269(8) -0.0010(6) 0.0002(6) 0.0050(7)
C3' 0.0177(7) 0.0385(10) 0.0334(8) 0.0035(7) 0.0050(6) 0.0012(8)
C4' 0.0210(7) 0.0406(11) 0.0271(8) 0.0035(8) 0.0069(6) -0.0020(8)
N1A 0.0197(6) 0.0275(8) 0.0330(7) 0.0024(6) 0.0059(5) 0.0056(6)
C2A 0.0169(9) 0.0343(14) 0.0378(14) -0.0053(9) 0.0071(9) 0.0083(12)
C3A 0.0361(10) 0.0319(10) 0.0441(11) -0.0025(9) 0.0187(9) 0.0073(9)
C4A 0.0360(10) 0.0284(10) 0.0482(12) -0.0085(8) 0.0132(9) -0.0075(9)
C5A 0.0286(8) 0.0239(8) 0.0348(9) -0.0003(7) 0.0063(7) 0.0011(7)
C6A 0.0186(6) 0.0230(8) 0.0198(7) 0.0004(6) -0.0012(5) -0.0021(6)
C7A 0.0250(8) 0.0268(9) 0.0196(7) 0.0048(7) -0.0023(6) -0.0024(7)
C8A 0.0241(8) 0.0231(9) 0.0427(11) 0.0001(7) -0.0083(7) -0.0052(8)
C9A 0.0253(8) 0.0299(10) 0.0466(12) -0.0035(8) -0.0061(8) 0.0123(9)
C10A 0.0207(7) 0.0296(9) 0.0319(9) 0.0004(7) 0.0023(6) 0.0011(7)
O10A 0.0215(6) 0.0477(9) 0.0501(9) -0.0017(6) -0.0076(6) 0.0033(8)
O1'A 0.0191(5) 0.0329(7) 0.0190(5) -0.0037(5) 0.0003(4) -0.0047(5)
C2'A 0.0215(7) 0.0318(9) 0.0291(8) -0.0035(7) 0.0045(6) -0.0037(8)
O2'A 0.0393(7) 0.0676(12) 0.0259(6) -0.0102(8) 0.0093(5) -0.0047(7)
C3'A 0.0182(7) 0.0292(9) 0.0362(9) -0.0027(6) 0.0002(6) -0.0017(8)
C4'A 0.0202(7) 0.0248(8) 0.0285(8) -0.0003(6) -0.0059(6) -0.0027(7)

loop_
_atom_site_label
_atom_site_fract_x
_atom_site_fract_y
_atom_site_fract_z
_atom_site_U_iso_or_equiv
_atom_site_thermal_displace_type
_atom_site_calc_flag
_atom_site_refinement_flags
_atom_site_occupancy
_atom_site_disorder_group
_atom_site_type_symbol
N1 0.20620(15) 0.64223(14) 0.42545(14) 0.0227(3) Uani d . 1 . N
C2 0.1483(2) 0.7600(2) 0.4269(2) 0.0337(4) Uani d . 1 . C
C3 0.1807(2) 0.8331(2) 0.3092(2) 0.0315(4) Uani d . 1 . C
C4 0.3377(2) 0.8759(2) 0.3077(3) 0.0383(5) Uani d . 1 . C
C5 0.4498(2) 0.7857(2) 0.2692(2) 0.0324(4) Uani d . 1 . C
C6 0.4628(2) 0.6757(2) 0.3530(2) 0.0224(3) Uani d . 1 . C
C7 0.3234(2) 0.6000(2) 0.3454(2) 0.0221(3) Uani d . 1 . C
C8 0.3475(2) 0.4756(2) 0.3967(2) 0.0320(4) Uani d . 1 . C
C9 0.1990(2) 0.4405(2) 0.4450(2) 0.0353(4) Uani d . 1 . C
C10 0.1310(2) 0.5549(2) 0.4792(2) 0.0263(4) Uani d . 1 . C
O10 0.02425(14) 0.5682(2) 0.54517(13) 0.0356(3) Uani d . 1 . O
O1' 0.49661(13) 0.70781(12) 0.48776(11) 0.0239(3) Uani d . 1 . O
O2' 0.68326(14) 0.68497(15) 0.63603(13) 0.0316(3) Uani d . 1 . O
C2' 0.6332(2) 0.6673(2) 0.5277(2) 0.0237(3) Uani d . 1 . C
C3' 0.6937(2) 0.6055(2) 0.4173(2) 0.0297(4) Uani d . 1 . C
C4' 0.5954(2) 0.6071(2) 0.3177(2) 0.0294(4) Uani d . 1 . C
H2A 0.039(3) 0.753(3) 0.425(3) 0.050(8) Uiso d . 1 . H
H2B 0.196(3) 0.802(3) 0.496(3) 0.051(8) Uiso d . 1 . H
H3A 0.151(3) 0.789(3) 0.230(3) 0.039(7) Uiso d . 1 . H
H3B 0.113(3) 0.898(3) 0.313(2) 0.039(7) Uiso d . 1 . H
H4A 0.372(3) 0.909(3) 0.392(3) 0.055(8) Uiso d . 1 . H
H4B 0.346(3) 0.945(3) 0.254(3) 0.036(6) Uiso d . 1 . H
H5A 0.428(3) 0.755(3) 0.173(3) 0.050(8) Uiso d . 1 . H
H5B 0.547(3) 0.824(3) 0.270(3) 0.053(8) Uiso d . 1 . H
H7 0.293(2) 0.596(3) 0.259(2) 0.031(6) Uiso d . 1 . H
H8A 0.424(3) 0.482(3) 0.468(2) 0.034(6) Uiso d . 1 . H
H8B 0.387(3) 0.428(3) 0.337(3) 0.042(7) Uiso d . 1 . H
H9A 0.199(3) 0.391(3) 0.514(3) 0.049(8) Uiso d . 1 . H
H9B 0.144(3) 0.411(3) 0.370(3) 0.048(8) Uiso d . 1 . H
H3' 0.797(3) 0.574(3) 0.432(2) 0.037(7) Uiso d . 1 . H
H4' 0.597(3) 0.578(3) 0.235(3) 0.042(7) Uiso d . 1 . H
N1A 0.3302(2) 0.55858(15) -0.1081(2) 0.0265(3) Uani d . 1 . N
C2A 0.4309(3) 0.6519(3) -0.1453(3) 0.0295(5) Uani d P 0.76 . C
H2AA 0.5036(3) 0.6191(3) -0.1983(3) 0.035 Uiso d PR 0.76 . H
H2AB 0.4803(3) 0.6821(3) -0.0677(3) 0.035 Uiso d PR 0.76 . H
C2B 0.4075(15) 0.6268(13) -0.1974(14) 0.053(3) Uiso d P 0.24 . C
C3A 0.3565(2) 0.7505(2) -0.2180(2) 0.0368(5) Uani d . 1 . C
C4A 0.2391(2) 0.8074(2) -0.1404(2) 0.0371(5) Uani d . 1 . C
C5A 0.0891(2) 0.7504(2) -0.1603(2) 0.0289(4) Uani d . 1 . C
C6A 0.0704(2) 0.6271(2) -0.1067(2) 0.0205(3) Uani d . 1 . C
C7A 0.1786(2) 0.5366(2) -0.1567(2) 0.0239(3) Uani d . 1 . C
C8A 0.1527(2) 0.4116(2) -0.1075(2) 0.0304(4) Uani d . 1 . C
C9A 0.2630(2) 0.3954(2) 0.0091(2) 0.0342(4) Uani d . 1 . C
C10A 0.3803(2) 0.4838(2) -0.0154(2) 0.0274(4) Uani d . 1 . C
O10A 0.50212(15) 0.4878(2) 0.0399(2) 0.0401(4) Uani d . 1 . O
O1'A 0.08751(12) 0.62789(12) 0.03498(11) 0.0237(3) Uani d . 1 . O
C2'A -0.0416(2) 0.5963(2) 0.0870(2) 0.0274(4) Uani d . 1 . C
O2'A -0.0508(2) 0.5873(2) 0.20248(13) 0.0440(4) Uani d . 1 . O
C3'A -0.1511(2) 0.5772(2) -0.0215(2) 0.0279(4) Uani d . 1 . C
C4'A -0.0871(2) 0.5927(2) -0.1329(2) 0.0247(3) Uani d . 1 . C
H3AA 0.312(3) 0.724(3) -0.308(3) 0.049(8) Uiso d . 1 . H
H3AB 0.431(3) 0.806(3) -0.232(3) 0.054(9) Uiso d . 1 . H
H4AA 0.270(3) 0.810(3) -0.046(3) 0.038(7) Uiso d . 1 . H
H4AB 0.227(3) 0.888(4) -0.174(3) 0.066(10) Uiso d . 1 . H
H5AA 0.069(3) 0.746(3) -0.259(3) 0.049(8) Uiso d . 1 . H
H5AB 0.014(3) 0.796(2) -0.121(2) 0.030(6) Uiso d . 1 . H
H7A 0.171(2) 0.539(3) -0.248(2) 0.030(6) Uiso d . 1 . H
H8AA 0.166(3) 0.356(3) -0.170(3) 0.048(8) Uiso d . 1 . H
H8AB 0.053(3) 0.397(3) -0.084(3) 0.044(7) Uiso d . 1 . H
H9AA 0.310(3) 0.320(3) 0.016(3) 0.060(9) Uiso d . 1 . H
H9AB 0.210(3) 0.417(3) 0.101(3) 0.055(8) Uiso d . 1 . H
H3'A -0.253(3) 0.553(2) -0.010(2) 0.031(6) Uiso d . 1 . H
H4'A -0.128(2) 0.591(2) -0.218(2) 0.024(5) Uiso d . 1 . H

loop_
_atom_type_symbol
_atom_type_description
_atom_type_scat_dispersion_real
_atom_type_scat_dispersion_imag
_atom_type_scat_source
C C 0.0033 0.0016 'International Tables Vol C Tables 4.2.6.8 and 6.1.1.4'
H H 0.0000 0.0000 'International Tables Vol C Tables 4.2.6.8 and 6.1.1.4'
N N 0.0061 0.0033 'International Tables Vol C Tables 4.2.6.8 and 6.1.1.4'
O O 0.0106 0.0060 'International Tables Vol C Tables 4.2.6.8 and 6.1.1.4'

loop_
_geom_angle_atom_site_label_1
_geom_angle_atom_site_label_2
_geom_angle_atom_site_label_3
_geom_angle
C10 N1 C2 119.5(2)
C10 N1 C7 112.8(2)
C2 N1 C7 126.2(2)
N1 C2 C3 114.9(2)
N1 C2 H2A 107.(2)
C3 C2 H2A 105.7(17)
N1 C2 H2B 109.(2)
C3 C2 H2B 102.(2)
H2A C2 H2B 118.(3)
C2 C3 C4 114.5(2)
C2 C3 H3A 108.7(16)
C4 C3 H3A 112.1(14)
C2 C3 H3B 104.1(16)
C4 C3 H3B 110.8(16)
H3A C3 H3B 106.(2)
C3 C4 C5 115.6(2)
C3 C4 H4A 111.5(18)
C5 C4 H4A 107.8(19)
C3 C4 H4B 111.8(15)
C5 C4 H4B 109.5(15)
H4A C4 H4B 100.(3)
C4 C5 C6 116.6(2)
C4 C5 H5A 112.1(16)
C6 C5 H5A 104.6(19)
C4 C5 H5B 108.(2)
C6 C5 H5B 108.7(19)
H5A C5 H5B 106.(2)
O1' C6 C4' 103.34(13)
O1' C6 C5 109.5(2)
C4' C6 C5 109.59(15)
O1' C6 C7 108.92(13)
C4' C6 C7 111.5(2)
C5 C6 C7 113.54(14)
N1 C7 C8 102.19(15)
N1 C7 C6 114.34(14)
C8 C7 C6 113.91(14)
N1 C7 H7 111.2(14)
C8 C7 H7 108.7(18)
C6 C7 H7 106.5(15)
C9 C8 C7 104.1(2)
C9 C8 H8A 112.7(14)
C7 C8 H8A 105.8(17)
C9 C8 H8B 117.0(18)
C7 C8 H8B 112.6(18)
H8A C8 H8B 104.(2)
C10 C9 C8 103.4(2)
C10 C9 H9A 111.(2)
C8 C9 H9A 117.2(18)
C10 C9 H9B 107.1(19)
C8 C9 H9B 105.7(17)
H9A C9 H9B 112.(3)
O10 C10 N1 124.8(2)
O10 C10 C9 126.1(2)
N1 C10 C9 109.1(2)
C2' O1' C6 109.98(13)
O2' C2' O1' 121.0(2)
O2' C2' C3' 131.1(2)
O1' C2' C3' 107.93(14)
C4' C3' C2' 108.7(2)
C4' C3' H3' 135.1(14)
C2' C3' H3' 116.2(14)
C3' C4' C6 110.0(2)
C3' C4' H4' 131.9(16)
C6 C4' H4' 118.0(16)
C10A N1A C2B 130.2(6)
C10A N1A C7A 114.2(2)
C2B N1A C7A 111.7(6)
C10A N1A C2A 117.0(2)
C7A N1A C2A 128.8(2)
N1A C2A C3A 113.9(2)
N1A C2A H2AA 108.89(13)
C3A C2A H2AA 108.92(13)
C2B C2A H2AB 170.6(13)
N1A C2A H2AB 108.64(14)
C3A C2A H2AB 108.7(2)
H2AA C2A H2AB 107.7
N1A C2B C3A 116.7(9)
N1A C2B H2AA 118.8(13)
C3A C2B H2AA 113.2(13)
C2A C3A C4A 112.2(2)
C2B C3A C4A 123.7(6)
C2A C3A H3AA 111.8(19)
C2B C3A H3AA 87.(2)
C4A C3A H3AA 109.8(16)
C2A C3A H3AB 105.8(19)
C2B C3A H3AB 116.(2)
C4A C3A H3AB 109.2(19)
H3AA C3A H3AB 108.(2)
C3A C4A C5A 113.7(2)
C3A C4A H4AA 110.6(16)
C5A C4A H4AA 110.6(15)
C3A C4A H4AB 106.7(19)
C5A C4A H4AB 105.8(19)
H4AA C4A H4AB 109.(3)
C4A C5A C6A 117.8(2)
C4A C5A H5AA 105.6(16)
C6A C5A H5AA 107.(2)
C4A C5A H5AB 111.4(15)
C6A C5A H5AB 104.8(15)
H5AA C5A H5AB 110.(2)
O1'A C6A C4'A 103.29(13)
O1'A C6A C5A 110.20(14)
C4'A C6A C5A 107.68(14)
O1'A C6A C7A 107.52(13)
C4'A C6A C7A 112.94(14)
C5A C6A C7A 114.62(14)
N1A C7A C6A 112.50(14)
N1A C7A C8A 101.97(14)
C6A C7A C8A 113.86(15)
N1A C7A H7A 110.5(14)
C6A C7A H7A 107.3(16)
C8A C7A H7A 110.7(17)
C9A C8A C7A 105.2(2)
C9A C8A H8AA 111.0(19)
C7A C8A H8AA 113.(2)
C9A C8A H8AB 111.7(17)
C7A C8A H8AB 114.0(19)
H8AA C8A H8AB 102.(3)
C10A C9A C8A 103.4(2)
C10A C9A H9AA 107.5(19)
C8A C9A H9AA 115.5(19)
C10A C9A H9AB 109.7(17)
C8A C9A H9AB 109.5(15)
H9AA C9A H9AB 111.(3)
O10A C10A N1A 124.8(2)
O10A C10A C9A 125.9(2)
N1A C10A C9A 109.3(2)
C2'A O1'A C6A 109.90(12)
O2'A C2'A O1'A 121.2(2)
O2'A C2'A C3'A 130.8(2)
O1'A C2'A C3'A 108.00(14)
C4'A C3'A C2'A 108.57(15)
C4'A C3'A H3'A 127.5(13)
C2'A C3'A H3'A 123.9(13)
C3'A C4'A C6A 110.20(14)
C3'A C4'A H4'A 129.1(13)
C6A C4'A H4'A 120.5(13)

loop_
_geom_bond_atom_site_label_1
_geom_bond_atom_site_label_2
_geom_bond_site_symmetry_2
_geom_bond_distance
_geom_bond_publ_flag
N1 C10 . 1.352(2) ?
N1 C2 . 1.454(3) ?
N1 C7 . 1.470(2) ?
C2 C3 . 1.515(3) ?
C2 H2A . 1.01(3) ?
C2 H2B . 0.94(3) ?
C3 C4 . 1.520(3) ?
C3 H3A . 0.98(3) ?
C3 H3B . 0.97(3) ?
C4 C5 . 1.526(3) ?
C4 H4A . 0.98(3) ?
C4 H4B . 0.97(3) ?
C5 C6 . 1.530(3) ?
C5 H5A . 1.06(3) ?
C5 H5B . 0.99(3) ?
C6 O1' . 1.450(2) ?
C6 C4' . 1.509(2) ?
C6 C7 . 1.543(2) ?
C7 C8 . 1.536(3) ?
C7 H7 . 0.91(2) ?
C8 C9 . 1.527(3) ?
C8 H8A . 0.98(2) ?
C8 H8B . 0.91(3) ?
C9 C10 . 1.505(3) ?
C9 H9A . 0.91(3) ?
C9 H9B . 0.96(3) ?
C10 O10 . 1.229(2) ?
O1' C2' . 1.375(2) ?
O2' C2' . 1.198(2) ?
C2' C3' . 1.472(3) ?
C3' C4' . 1.326(3) ?
C3' H3' . 1.02(2) ?
C4' H4' . 0.91(3) ?
N1A C10A . 1.345(2) ?
N1A C2B . 1.424(14) ?
N1A C7A . 1.470(2) ?
N1A C2A . 1.478(3) ?
C2A C2B . 0.634(13) ?
C2A C3A . 1.500(4) ?
C2A H2AA . 0.96 ?
C2A H2AB . 0.96 ?
C2B C3A . 1.51(2) ?
C3A C4A . 1.521(3) ?
C3A H3AA . 1.04(3) ?
C3A H3AB . 0.95(3) ?
C4A C5A . 1.524(3) ?
C4A H4AA . 1.00(3) ?
C4A H4AB . 1.00(4) ?
C5A C6A . 1.534(3) ?
C5A H5AA . 1.02(3) ?
C5A H5AB . 0.97(3) ?
C6A O1'A . 1.456(2) ?
C6A C4'A . 1.504(2) ?
C6A C7A . 1.543(2) ?
C7A C8A . 1.546(3) ?
C7A H7A . 0.93(2) ?
C8A C9A . 1.535(3) ?
C8A H8AA . 0.91(3) ?
C8A H8AB . 0.98(3) ?
C9A C10A . 1.509(3) ?
C9A H9AA . 0.97(4) ?
C9A H9AB . 1.11(3) ?
C10A O10A . 1.224(2) ?
O1'A C2'A . 1.373(2) ?
C2'A O2'A . 1.199(2) ?
C2'A C3'A . 1.474(2) ?
C3'A C4'A . 1.327(3) ?
C3'A H3'A . 0.99(2) ?
C4'A H4'A . 0.93(2) ?

loop_
_geom_torsion_atom_site_label_1
_geom_torsion_atom_site_label_2
_geom_torsion_atom_site_label_3
_geom_torsion_atom_site_label_4
_geom_torsion
C10 N1 C2 C3 -146.3(2)
C7 N1 C2 C3 18.8(3)
N1 C2 C3 C4 -74.7(3)
C2 C3 C4 C5 76.9(3)
C3 C4 C5 C6 -58.4(3)
C4 C5 C6 O1' -57.1(2)
C4 C5 C6 C4' -169.7(2)
C4 C5 C6 C7 64.9(2)
C10 N1 C7 C8 -20.1(2)
C2 N1 C7 C8 173.9(2)
C10 N1 C7 C6 -143.67(15)
C2 N1 C7 C6 50.3(2)
O1' C6 C7 N1 43.2(2)
C4' C6 C7 N1 156.62(14)
C5 C6 C7 N1 -79.0(2)
O1' C6 C7 C8 -73.8(2)
C4' C6 C7 C8 39.6(2)
C5 C6 C7 C8 164.0(2)
N1 C7 C8 C9 28.1(2)
C6 C7 C8 C9 152.0(2)
C7 C8 C9 C10 -26.6(2)
C2 N1 C10 O10 -9.6(3)
C7 N1 C10 O10 -176.7(2)
C2 N1 C10 C9 170.3(2)
C7 N1 C10 C9 3.3(2)
C8 C9 C10 O10 -164.9(2)
C8 C9 C10 N1 15.2(2)
C4' C6 O1' C2' 1.7(2)
C5 C6 O1' C2' -115.0(2)
C7 C6 O1' C2' 120.3(2)
C6 O1' C2' O2' 179.5(2)
C6 O1' C2' C3' -0.3(2)
O2' C2' C3' C4' 178.8(2)
O1' C2' C3' C4' -1.5(2)
C2' C3' C4' C6 2.5(2)
O1' C6 C4' C3' -2.6(2)
C5 C6 C4' C3' 114.0(2)
C7 C6 C4' C3' -119.5(2)
C10A N1A C2A C3A -163.1(2)
C7A N1A C2A C3A 15.3(4)
C10A N1A C2B C3A -137.6(6)
C7A N1A C2B C3A 66.5(11)
N1A C2A C3A C4A 58.3(3)
N1A C2B C3A C4A 5.9(13)
C2A C3A C4A C5A -88.0(3)
C2B C3A C4A C5A -63.6(7)
C3A C4A C5A C6A 68.2(2)
C4A C5A C6A O1'A 65.5(2)
C4A C5A C6A C4'A 177.4(2)
C4A C5A C6A C7A -56.0(2)
C10A N1A C7A C6A 106.5(2)
C2B N1A C7A C6A -93.5(7)
C2A N1A C7A C6A -72.0(3)
C10A N1A C7A C8A -15.9(2)
C2B N1A C7A C8A 144.1(7)
C2A N1A C7A C8A 165.6(2)
O1'A C6A C7A N1A -55.2(2)
C4'A C6A C7A N1A -168.44(15)
C5A C6A C7A N1A 67.7(2)
O1'A C6A C7A C8A 60.2(2)
C4'A C6A C7A C8A -53.1(2)
C5A C6A C7A C8A -176.9(2)
N1A C7A C8A C9A 23.4(2)
C6A C7A C8A C9A -98.0(2)
C7A C8A C9A C10A -23.0(2)
C2B N1A C10A O10A 26.1(9)
C7A N1A C10A O10A -178.5(2)
C2A N1A C10A O10A 0.2(3)
C2B N1A C10A C9A -154.1(8)
C7A N1A C10A C9A 1.4(2)
C2A N1A C10A C9A -180.0(2)
C8A C9A C10A O10A -166.2(2)
C8A C9A C10A N1A 14.0(2)
C4'A C6A O1'A C2'A 0.9(2)
C5A C6A O1'A C2'A 115.7(2)
C7A C6A O1'A C2'A -118.7(2)
C6A O1'A C2'A O2'A 177.4(2)
C6A O1'A C2'A C3'A -1.9(2)
O2'A C2'A C3'A C4'A -177.0(2)
O1'A C2'A C3'A C4'A 2.3(2)
C2'A C3'A C4'A C6A -1.7(2)
O1'A C6A C4'A C3'A 0.5(2)
C5A C6A C4'A C3'A -116.0(2)
C7A C6A C4'A C3'A 116.4(2)
